data_7207198
loop_
_publ_author_name
'Ferrando-Soria, Jes\'us'
'Rood, Marcus T. M.'
'Julve, Miguel'
'Lloret, Francesc'
'Journaux, Yves'
'Pas\'an, Jorge'
'Ruiz-P\'erez, Catalina'
'Fabelo, Oscar'
'Pardo, Emilio'

_publ_section_title
;
 Influence of the alkaline earth cations on the topology of MII/CuII
 mixed-metal--organic frameworks (M = Ca, Sr and Ba)
;
_journal_issue 3
_journal_name_full CrystEngComm
_journal_page_first 761
_journal_paper_doi 10.1039/c1ce06203d
_journal_volume 14
_journal_year 2012
_chemical_formula_sum 'C76 H120 Ba Cu2 N6 O14 S2'
_chemical_formula_weight 1670.32
_space_group_IT_number 61
_symmetry_cell_setting orthorhombic
_symmetry_Int_Tables_number 61
_symmetry_space_group_name_Hall '-P 2ac 2ab'
_symmetry_space_group_name_H-M 'P b c a'
_atom_sites_solution_hydrogens geom
_atom_sites_solution_primary direct
_atom_sites_solution_secondary difmap
_audit_creation_method SHELXL-97
_cell_angle_alpha 90.00
_cell_angle_beta 90.00
_cell_angle_gamma 90.00
_cell_formula_units_Z 4
_cell_length_a 18.512(4)
_cell_length_b 15.920(3)
_cell_length_c 27.967(6)
_cell_measurement_temperature 100(2)
_cell_volume 8242(3)
_computing_cell_refinement 'HKL2000 (Otwinowski & Minor, 1997)'
_computing_data_collection 'MxCube (ESRF, 2006)'
_computing_data_reduction 'HKL2000 (Otwinowski & Minor, 1997)'
_computing_molecular_graphics 'Ortep-3 for Windows (Farrugia, 1997)'
_computing_publication_material 'WinGX publication routines (Farrugia, 1999)'
_computing_structure_refinement 'SHELXL-97 (Sheldrick, 1997)'
_computing_structure_solution 'SHELXS-97 (Sheldrick, 1997)'
_diffrn_ambient_temperature 100(2)
_diffrn_detector 'CCD plate'
_diffrn_detector_area_resol_mean 9.6
_diffrn_measured_fraction_theta_full 0.993
_diffrn_measured_fraction_theta_max 0.993
_diffrn_measurement_device_type 'Single-axis HUBER diffractometer'
_diffrn_measurement_method 'CCD rotation images, thick slices'
_diffrn_radiation_detector 'ADSC Q210r CCD (binned mode)'
_diffrn_radiation_monochromator 'Si 111'
_diffrn_radiation_probe x-ray
_diffrn_radiation_type 'monocromatic synchrotron'
_diffrn_radiation_wavelength 0.73790
_diffrn_reflns_av_R_equivalents 0.0589
_diffrn_reflns_av_sigmaI/netI 0.0316
_diffrn_reflns_limit_h_max 23
_diffrn_reflns_limit_h_min -23
_diffrn_reflns_limit_k_max 20
_diffrn_reflns_limit_k_min -20
_diffrn_reflns_limit_l_max 35
_diffrn_reflns_limit_l_min -35
_diffrn_reflns_number 68000
_diffrn_reflns_theta_full 28.22
_diffrn_reflns_theta_max 28.22
_diffrn_reflns_theta_min 1.89
_diffrn_source synchrotron
_diffrn_source_type 'ESRF-CRG BM16'
_exptl_absorpt_coefficient_mu 1.097
_exptl_absorpt_correction_type none
_exptl_crystal_colour blue
_exptl_crystal_density_diffrn 1.346
_exptl_crystal_density_method 'not measured'
_exptl_crystal_description Prism
_exptl_crystal_F_000 3504
_exptl_crystal_size_max 0.09
_exptl_crystal_size_mid 0.08
_exptl_crystal_size_min 0.08
_refine_diff_density_max 3.223
_refine_diff_density_min -2.094
_refine_diff_density_rms 0.152
_refine_ls_extinction_method none
_refine_ls_goodness_of_fit_ref 1.090
_refine_ls_hydrogen_treatment constr
_refine_ls_matrix_type full
_refine_ls_number_parameters 459
_refine_ls_number_reflns 9021
_refine_ls_number_restraints 0
_refine_ls_restrained_S_all 1.090
_refine_ls_R_factor_all 0.0933
_refine_ls_R_factor_gt 0.0849
_refine_ls_shift/su_max 0.001
_refine_ls_shift/su_mean 0.000
_refine_ls_structure_factor_coef Fsqd
_refine_ls_weighting_details 'calc w=1/[\s^2^(Fo^2^)+(0.1317P)^2^+31.4745P] where P=(Fo^2^+2Fc^2^)/3'
_refine_ls_weighting_scheme calc
_refine_ls_wR_factor_gt 0.2494
_refine_ls_wR_factor_ref 0.2585
_reflns_number_gt 7539
_reflns_number_total 9021
_reflns_threshold_expression >2sigma(I)
_cod_data_source_file c1ce06203d.txt
_cod_data_source_block Cu_Ba
_cod_database_code 7207198

loop_
_symmetry_equiv_pos_as_xyz
'x, y, z'
'-x+1/2, -y, z+1/2'
'x+1/2, -y+1/2, -z'
'-x, y+1/2, -z+1/2'
'-x, -y, -z'
'x-1/2, y, -z-1/2'
'-x-1/2, y-1/2, z'
'x, -y-1/2, z-1/2'

loop_
_atom_site_label
_atom_site_type_symbol
_atom_site_fract_x
_atom_site_fract_y
_atom_site_fract_z
_atom_site_U_iso_or_equiv
_atom_site_adp_type
_atom_site_occupancy
_atom_site_symmetry_multiplicity
_atom_site_calc_flag
_atom_site_refinement_flags
Cu1 Cu 0.25487(3) 0.24593(3) 0.500783(16) 0.0297(2) Uani 1 1 d .
Ba1 Ba 0.0000 0.0000 0.5000 0.02268(17) Uani 1 2 d S
N1 N 0.2108(2) 0.1687(2) 0.45572(12) 0.0286(8) Uani 1 1 d .
N2 N 0.3002(2) 0.3216(2) 0.54638(13) 0.0298(8) Uani 1 1 d .
N3 N -0.0098(2) 0.7062(3) 0.35773(15) 0.0386(10) Uani 1 1 d .
O1 O 0.17904(18) 0.2085(2) 0.54391(11) 0.0361(8) Uani 1 1 d .
O2 O 0.08625(19) 0.1192(2) 0.54573(12) 0.0385(8) Uani 1 1 d .
O3 O 0.11343(18) 0.0776(2) 0.45243(11) 0.0358(7) Uani 1 1 d .
O4 O 0.32922(18) 0.2854(2) 0.45714(11) 0.0355(7) Uani 1 1 d .
O5 O 0.42144(18) 0.3758(2) 0.45498(12) 0.0352(7) Uani 1 1 d .
O6 O 0.40076(19) 0.4079(2) 0.55047(11) 0.0382(8) Uani 1 1 d .
C1 C 0.1374(2) 0.1537(3) 0.52532(16) 0.0319(9) Uani 1 1 d .
C2 C 0.1538(2) 0.1289(3) 0.47287(16) 0.0294(9) Uani 1 1 d .
C3 C 0.2354(2) 0.1475(3) 0.40856(15) 0.0301(9) Uani 1 1 d .
C4 C 0.2696(3) 0.0706(3) 0.40098(15) 0.0328(10) Uani 1 1 d .
C5 C 0.2948(3) 0.0510(3) 0.35506(18) 0.0428(12) Uani 1 1 d .
H5 H 0.3186 0.0003 0.3499 0.051 Uiso 1 1 calc R
C6 C 0.2850(3) 0.1049(4) 0.31787(18) 0.0531(15) Uani 1 1 d .
H6 H 0.3011 0.0907 0.2874 0.064 Uiso 1 1 calc R
C7 C 0.2520(4) 0.1791(4) 0.32546(18) 0.0544(15) Uani 1 1 d .
H7 H 0.2453 0.2153 0.2997 0.065 Uiso 1 1 calc R
C8 C 0.2270(3) 0.2038(3) 0.37096(17) 0.0399(11) Uani 1 1 d .
C9 C 0.2812(3) 0.0105(3) 0.4411(2) 0.0450(13) Uani 1 1 d .
H9A H 0.3053 -0.0387 0.4294 0.068 Uiso 1 1 calc R
H9B H 0.2354 -0.0051 0.4545 0.068 Uiso 1 1 calc R
H9C H 0.3103 0.0367 0.4653 0.068 Uiso 1 1 calc R
C10 C 0.1943(4) 0.2886(3) 0.3796(2) 0.0524(14) Uani 1 1 d .
H10A H 0.1819 0.3139 0.3496 0.079 Uiso 1 1 calc R
H10B H 0.2286 0.3236 0.3960 0.079 Uiso 1 1 calc R
H10C H 0.1516 0.2827 0.3988 0.079 Uiso 1 1 calc R
C11 C 0.3714(2) 0.3400(3) 0.47595(16) 0.0295(9) Uani 1 1 d .
C12 C 0.3585(3) 0.3600(3) 0.52907(16) 0.0319(9) Uani 1 1 d .
C13 C 0.2806(2) 0.3392(3) 0.59475(15) 0.0315(9) Uani 1 1 d .
C14 C 0.2992(3) 0.2828(3) 0.63090(18) 0.0460(12) Uani 1 1 d .
C15 C 0.2785(4) 0.3019(4) 0.67803(19) 0.0569(16) Uani 1 1 d .
H15 H 0.2898 0.2649 0.7026 0.068 Uiso 1 1 calc R
C16 C 0.2424(3) 0.3734(4) 0.68791(18) 0.0532(15) Uani 1 1 d .
H16 H 0.2297 0.3852 0.7194 0.064 Uiso 1 1 calc R
C17 C 0.2239(3) 0.4294(4) 0.65251(17) 0.0415(11) Uani 1 1 d .
H17 H 0.1983 0.4778 0.6601 0.050 Uiso 1 1 calc R
C18 C 0.2436(3) 0.4134(3) 0.60498(15) 0.0340(10) Uani 1 1 d .
C19 C 0.3388(4) 0.2031(4) 0.6191(2) 0.0654(18) Uani 1 1 d .
H19A H 0.3474 0.1719 0.6479 0.098 Uiso 1 1 calc R
H19B H 0.3842 0.2166 0.6043 0.098 Uiso 1 1 calc R
H19C H 0.3102 0.1700 0.5975 0.098 Uiso 1 1 calc R
C20 C 0.2244(3) 0.4738(4) 0.5663(2) 0.0480(13) Uani 1 1 d .
H20A H 0.1991 0.5208 0.5798 0.072 Uiso 1 1 calc R
H20B H 0.1941 0.4463 0.5433 0.072 Uiso 1 1 calc R
H20C H 0.2677 0.4931 0.5509 0.072 Uiso 1 1 calc R
C30 C -0.0411(3) 0.6250(3) 0.3394(2) 0.0463(12) Uani 1 1 d .
H30A H -0.0811 0.6094 0.3601 0.056 Uiso 1 1 calc R
H30B H -0.0608 0.6351 0.3078 0.056 Uiso 1 1 calc R
C31 C 0.0093(3) 0.5522(4) 0.3364(2) 0.0438(12) Uani 1 1 d .
H31A H 0.0459 0.5638 0.3124 0.053 Uiso 1 1 calc R
H31B H 0.0335 0.5452 0.3669 0.053 Uiso 1 1 calc R
C32 C -0.0285(4) 0.4728(4) 0.3238(3) 0.0643(17) Uani 1 1 d .
H32A H -0.0640 0.4611 0.3484 0.077 Uiso 1 1 calc R
H32B H -0.0544 0.4815 0.2941 0.077 Uiso 1 1 calc R
C33 C 0.0184(4) 0.3980(4) 0.3183(3) 0.0692(19) Uani 1 1 d .
H33A H -0.0110 0.3484 0.3170 0.104 Uiso 1 1 calc R
H33B H 0.0507 0.3943 0.3451 0.104 Uiso 1 1 calc R
H33C H 0.0459 0.4029 0.2894 0.104 Uiso 1 1 calc R
C34 C 0.0204(4) 0.6972(4) 0.4072(2) 0.0554(15) Uani 1 1 d .
H34A H 0.0655 0.6666 0.4047 0.066 Uiso 1 1 calc R
H34B H 0.0320 0.7531 0.4187 0.066 Uiso 1 1 calc R
C35 C -0.0237(4) 0.6556(4) 0.4441(2) 0.0583(16) Uani 1 1 d .
H35A H -0.0298 0.5970 0.4355 0.070 Uiso 1 1 calc R
H35B H -0.0711 0.6813 0.4447 0.070 Uiso 1 1 calc R
C36 C 0.0078(5) 0.6600(6) 0.4928(2) 0.076(3) Uani 1 1 d .
H36A H 0.0563 0.6371 0.4914 0.091 Uiso 1 1 calc R
H36B H 0.0122 0.7188 0.5015 0.091 Uiso 1 1 calc R
C37 C -0.0312(6) 0.6167(6) 0.5318(3) 0.098(3) Uani 1 1 d .
H37A H -0.0055 0.6243 0.5613 0.147 Uiso 1 1 calc R
H37B H -0.0346 0.5579 0.5246 0.147 Uiso 1 1 calc R
H37C H -0.0789 0.6399 0.5347 0.147 Uiso 1 1 calc R
C38 C -0.0732(4) 0.7693(4) 0.3605(2) 0.0560(15) Uani 1 1 d .
H38A H -0.1129 0.7426 0.3773 0.067 Uiso 1 1 calc R
H38B H -0.0579 0.8170 0.3796 0.067 Uiso 1 1 calc R
C39 C -0.1010(4) 0.8015(4) 0.3138(2) 0.0600(16) Uani 1 1 d .
H39A H -0.1190 0.7549 0.2949 0.072 Uiso 1 1 calc R
H39B H -0.0617 0.8276 0.2962 0.072 Uiso 1 1 calc R
C40 C -0.1612(4) 0.8653(4) 0.3211(3) 0.0677(18) Uani 1 1 d .
H40A H -0.1992 0.8393 0.3399 0.081 Uiso 1 1 calc R
H40B H -0.1424 0.9122 0.3394 0.081 Uiso 1 1 calc R
C41 C -0.1934(5) 0.8983(5) 0.2756(3) 0.090(3) Uani 1 1 d .
H41A H -0.2285 0.9409 0.2830 0.135 Uiso 1 1 calc R
H41B H -0.2165 0.8533 0.2587 0.135 Uiso 1 1 calc R
H41C H -0.1560 0.9220 0.2561 0.135 Uiso 1 1 calc R
C42 C 0.0467(3) 0.7381(4) 0.32417(19) 0.0509(13) Uani 1 1 d .
H42A H 0.0867 0.6988 0.3244 0.061 Uiso 1 1 calc R
H42B H 0.0266 0.7380 0.2921 0.061 Uiso 1 1 calc R
C43 C 0.0757(4) 0.8229(5) 0.3339(2) 0.071(2) Uani 1 1 d .
H43A H 0.1043 0.8206 0.3629 0.085 Uiso 1 1 calc R
H43B H 0.0355 0.8607 0.3398 0.085 Uiso 1 1 calc R
C44 C 0.1211(4) 0.8587(5) 0.2950(3) 0.078(2) Uani 1 1 d .
H44A H 0.0932 0.8577 0.2656 0.093 Uiso 1 1 calc R
H44B H 0.1625 0.8222 0.2904 0.093 Uiso 1 1 calc R
C45 C 0.1480(5) 0.9459(7) 0.3025(4) 0.122(4) Uani 1 1 d .
H45A H 0.1998 0.9464 0.3006 0.183 Uiso 1 1 calc R
H45B H 0.1332 0.9653 0.3335 0.183 Uiso 1 1 calc R
H45C H 0.1283 0.9821 0.2784 0.183 Uiso 1 1 calc R
S1 S 0.47585(11) 0.34444(12) 0.68465(6) 0.0643(5) Uani 1 1 d .
O7 O 0.5219(4) 0.3582(5) 0.7277(2) 0.100(2) Uani 1 1 d .
C47 C 0.4337(4) 0.4398(5) 0.6709(3) 0.080(2) Uani 1 1 d .
H47A H 0.3988 0.4530 0.6951 0.120 Uiso 1 1 calc R
H47B H 0.4099 0.4353 0.6405 0.120 Uiso 1 1 calc R
H47C H 0.4693 0.4836 0.6695 0.120 Uiso 1 1 calc R
C46 C 0.5334(5) 0.3411(7) 0.6355(3) 0.098(3) Uani 1 1 d .
H46A H 0.5614 0.2904 0.6365 0.148 Uiso 1 1 calc R
H46B H 0.5651 0.3888 0.6363 0.148 Uiso 1 1 calc R
H46C H 0.5054 0.3424 0.6066 0.148 Uiso 1 1 calc R

loop_
_atom_site_aniso_label
_atom_site_aniso_U_11
_atom_site_aniso_U_22
_atom_site_aniso_U_33
_atom_site_aniso_U_23
_atom_site_aniso_U_13
_atom_site_aniso_U_12
Cu1 0.0282(4) 0.0332(4) 0.0277(4) -0.0095(2) 0.00450(19) -0.0084(3)
Ba1 0.0180(3) 0.0254(3) 0.0246(3) -0.00132(12) 0.00010(11) 0.00027(11)
N1 0.0290(18) 0.0318(18) 0.0252(17) -0.0068(14) 0.0046(14) -0.0085(15)
N2 0.0306(18) 0.0329(19) 0.0259(17) -0.0050(14) 0.0042(14) -0.0086(15)
N3 0.051(2) 0.036(2) 0.029(2) -0.0074(17) 0.0022(17) -0.0054(18)
O1 0.0322(16) 0.0426(18) 0.0336(16) -0.0161(14) 0.0105(13) -0.0139(14)
O2 0.0364(18) 0.0439(19) 0.0352(17) -0.0142(14) 0.0118(14) -0.0149(15)
O3 0.0374(17) 0.0415(18) 0.0286(15) -0.0078(13) 0.0038(13) -0.0173(15)
O4 0.0337(17) 0.0401(18) 0.0326(16) -0.0127(13) 0.0072(13) -0.0119(14)
O5 0.0359(18) 0.0377(17) 0.0321(16) -0.0092(13) 0.0092(13) -0.0105(14)
O6 0.0396(18) 0.0468(19) 0.0280(16) -0.0062(14) 0.0017(13) -0.0197(16)
C1 0.030(2) 0.035(2) 0.031(2) -0.0096(18) 0.0060(18) -0.0035(19)
C2 0.030(2) 0.031(2) 0.027(2) -0.0044(16) 0.0031(17) -0.0060(17)
C3 0.033(2) 0.034(2) 0.0233(19) -0.0063(16) 0.0039(16) -0.0120(18)
C4 0.037(2) 0.035(2) 0.026(2) -0.0064(17) 0.0032(17) -0.0098(19)
C5 0.045(3) 0.046(3) 0.037(3) -0.015(2) 0.011(2) -0.009(2)
C6 0.064(4) 0.071(4) 0.024(2) -0.010(2) 0.006(2) -0.008(3)
C7 0.064(4) 0.073(4) 0.027(2) 0.008(2) -0.001(2) -0.013(3)
C8 0.047(3) 0.040(3) 0.033(2) 0.001(2) -0.001(2) -0.007(2)
C9 0.052(3) 0.038(3) 0.045(3) -0.004(2) 0.006(2) 0.004(2)
C10 0.065(4) 0.038(3) 0.054(3) 0.003(2) -0.007(3) 0.005(3)
C11 0.027(2) 0.032(2) 0.029(2) -0.0070(17) 0.0051(17) -0.0034(17)
C12 0.036(2) 0.035(2) 0.024(2) -0.0052(17) 0.0021(18) -0.0072(19)
C13 0.035(2) 0.037(2) 0.0220(19) -0.0037(16) 0.0021(16) -0.0151(19)
C14 0.061(3) 0.042(3) 0.035(3) 0.001(2) -0.003(2) -0.008(3)
C15 0.074(4) 0.067(4) 0.029(2) 0.009(2) 0.000(3) -0.010(3)
C16 0.056(3) 0.078(4) 0.026(2) -0.003(2) 0.003(2) -0.012(3)
C17 0.044(3) 0.049(3) 0.032(2) -0.010(2) 0.005(2) -0.006(2)
C18 0.034(2) 0.039(2) 0.029(2) -0.0082(18) 0.0037(18) -0.008(2)
C19 0.097(5) 0.047(3) 0.052(3) 0.005(3) -0.006(3) 0.003(3)
C20 0.056(3) 0.044(3) 0.044(3) 0.000(2) 0.003(2) 0.009(3)
C30 0.047(3) 0.046(3) 0.046(3) -0.008(2) 0.006(2) -0.001(2)
C31 0.046(3) 0.041(3) 0.044(3) -0.010(2) -0.001(2) 0.004(2)
C32 0.067(4) 0.045(3) 0.081(5) -0.005(3) -0.007(4) 0.003(3)
C33 0.080(5) 0.042(3) 0.085(5) -0.017(3) 0.005(4) 0.002(3)
C34 0.084(4) 0.049(3) 0.034(3) -0.006(2) -0.002(3) -0.011(3)
C35 0.093(5) 0.042(3) 0.039(3) -0.002(2) 0.012(3) 0.001(3)
C36 0.123(8) 0.073(5) 0.032(3) 0.002(3) 0.006(3) -0.021(4)
C37 0.151(9) 0.097(7) 0.046(4) 0.012(4) 0.028(5) -0.015(7)
C38 0.070(4) 0.048(3) 0.050(3) -0.008(3) 0.020(3) -0.005(3)
C39 0.072(4) 0.052(3) 0.055(4) 0.001(3) 0.016(3) 0.014(3)
C40 0.077(5) 0.056(4) 0.070(4) -0.007(3) 0.007(4) 0.014(3)
C41 0.114(7) 0.076(5) 0.080(5) 0.007(4) 0.008(5) 0.045(5)
C42 0.051(3) 0.064(4) 0.038(3) -0.003(2) 0.005(2) -0.010(3)
C43 0.081(5) 0.074(5) 0.058(4) 0.005(3) -0.004(3) -0.038(4)
C44 0.070(5) 0.063(4) 0.100(6) 0.019(4) 0.016(4) -0.009(4)
C45 0.098(7) 0.135(9) 0.133(9) 0.053(7) -0.026(6) -0.073(7)
S1 0.0691(11) 0.0665(11) 0.0574(10) 0.0051(8) 0.0043(8) 0.0060(9)
O7 0.112(4) 0.130(6) 0.060(3) 0.027(3) -0.020(3) -0.009(4)
C47 0.069(5) 0.081(5) 0.090(5) -0.011(4) -0.016(4) 0.007(4)
C46 0.092(6) 0.125(8) 0.078(6) 0.013(5) 0.024(5) 0.030(6)

loop_
_atom_type_symbol
_atom_type_description
_atom_type_scat_dispersion_real
_atom_type_scat_dispersion_imag
_atom_type_scat_source
C C 0.0033 0.0016 'International Tables Vol C Tables 4.2.6.8 and 6.1.1.4'
H H 0.0000 0.0000 'International Tables Vol C Tables 4.2.6.8 and 6.1.1.4'
N N 0.0061 0.0033 'International Tables Vol C Tables 4.2.6.8 and 6.1.1.4'
O O 0.0106 0.0060 'International Tables Vol C Tables 4.2.6.8 and 6.1.1.4'
S S 0.1246 0.1234 'International Tables Vol C Tables 4.2.6.8 and 6.1.1.4'
Cu Cu 0.3201 1.2651 'International Tables Vol C Tables 4.2.6.8 and 6.1.1.4'
Ba Ba -0.3244 2.2819 'International Tables Vol C Tables 4.2.6.8 and 6.1.1.4'

loop_
_geom_angle_atom_site_label_1
_geom_angle_atom_site_label_2
_geom_angle_atom_site_label_3
_geom_angle
_geom_angle_site_symmetry_1
_geom_angle_site_symmetry_3
N1 Cu1 O4 95.44(14) . .
N1 Cu1 O1 84.55(14) . .
O4 Cu1 O1 178.69(15) . .
N1 Cu1 N2 178.92(16) . .
O4 Cu1 N2 84.62(14) . .
O1 Cu1 N2 95.42(14) . .
O6 Ba1 O6 180.00(11) 3_456 7_655
O6 Ba1 O5 120.10(10) 3_456 7_655
O6 Ba1 O5 59.90(10) 7_655 7_655
O6 Ba1 O5 59.90(10) 3_456 3_456
O6 Ba1 O5 120.10(10) 7_655 3_456
O5 Ba1 O5 180.00(12) 7_655 3_456
O6 Ba1 O3 91.27(12) 3_456 .
O6 Ba1 O3 88.73(12) 7_655 .
O5 Ba1 O3 72.63(10) 7_655 .
O5 Ba1 O3 107.37(10) 3_456 .
O6 Ba1 O3 88.73(12) 3_456 5_556
O6 Ba1 O3 91.27(12) 7_655 5_556
O5 Ba1 O3 107.37(10) 7_655 5_556
O5 Ba1 O3 72.63(10) 3_456 5_556
O3 Ba1 O3 180.00(9) . 5_556
O6 Ba1 O2 104.82(11) 3_456 .
O6 Ba1 O2 75.18(11) 7_655 .
O5 Ba1 O2 113.26(11) 7_655 .
O5 Ba1 O2 66.74(11) 3_456 .
O3 Ba1 O2 58.95(9) . .
O3 Ba1 O2 121.05(9) 5_556 .
O6 Ba1 O2 75.18(11) 3_456 5_556
O6 Ba1 O2 104.82(11) 7_655 5_556
O5 Ba1 O2 66.74(11) 7_655 5_556
O5 Ba1 O2 113.26(11) 3_456 5_556
O3 Ba1 O2 121.05(9) . 5_556
O3 Ba1 O2 58.95(9) 5_556 5_556
O2 Ba1 O2 180.00(11) . 5_556
C2 N1 C3 118.3(4) . .
C2 N1 Cu1 113.8(3) . .
C3 N1 Cu1 127.7(3) . .
C12 N2 C13 117.4(4) . .
C12 N2 Cu1 113.3(3) . .
C13 N2 Cu1 129.3(3) . .
C42 N3 C34 110.6(4) . .
C42 N3 C30 110.4(4) . .
C34 N3 C30 112.0(4) . .
C42 N3 C38 110.0(4) . .
C34 N3 C38 107.3(4) . .
C30 N3 C38 106.4(4) . .
C1 O1 Cu1 113.1(3) . .
C1 O2 Ba1 122.0(3) . .
C2 O3 Ba1 121.7(3) . .
C11 O4 Cu1 113.1(3) . .
C11 O5 Ba1 120.6(3) . 3_556
C12 O6 Ba1 120.1(3) . 3_556
O2 C1 O1 125.4(4) . .
O2 C1 C2 118.3(4) . .
O1 C1 C2 116.2(4) . .
O3 C2 N1 128.8(4) . .
O3 C2 C1 119.0(4) . .
N1 C2 C1 112.2(4) . .
C8 C3 C4 120.1(4) . .
C8 C3 N1 120.6(4) . .
C4 C3 N1 119.3(4) . .
C3 C4 C5 119.1(4) . .
C3 C4 C9 121.0(4) . .
C5 C4 C9 120.0(5) . .
C6 C5 C4 121.0(5) . .
C7 C6 C5 119.5(5) . .
C6 C7 C8 122.4(5) . .
C3 C8 C7 117.8(5) . .
C3 C8 C10 120.2(5) . .
C7 C8 C10 122.0(5) . .
O5 C11 O4 125.1(4) . .
O5 C11 C12 118.6(4) . .
O4 C11 C12 116.2(4) . .
O6 C12 N2 128.0(4) . .
O6 C12 C11 119.5(4) . .
N2 C12 C11 112.5(4) . .
C14 C13 C18 121.1(4) . .
C14 C13 N2 119.9(4) . .
C18 C13 N2 119.0(4) . .
C13 C14 C15 118.2(5) . .
C13 C14 C19 120.2(5) . .
C15 C14 C19 121.5(5) . .
C16 C15 C14 120.6(5) . .
C15 C16 C17 121.5(5) . .
C16 C17 C18 120.0(5) . .
C13 C18 C17 118.4(5) . .
C13 C18 C20 121.0(4) . .
C17 C18 C20 120.6(5) . .
C31 C30 N3 116.4(5) . .
C32 C31 C30 112.3(5) . .
C33 C32 C31 115.6(6) . .
C35 C34 N3 119.0(6) . .
C34 C35 C36 114.0(7) . .
C37 C36 C35 117.6(8) . .
C39 C38 N3 116.0(5) . .
C38 C39 C40 111.2(5) . .
C41 C40 C39 114.2(6) . .
C43 C42 N3 116.7(5) . .
C42 C43 C44 114.8(6) . .
C43 C44 C45 116.2(8) . .
O7 S1 C46 107.0(5) . .
O7 S1 C47 107.7(4) . .
C46 S1 C47 97.2(5) . .

loop_
_geom_bond_atom_site_label_1
_geom_bond_atom_site_label_2
_geom_bond_distance
_geom_bond_site_symmetry_2
Cu1 N1 1.941(3) .
Cu1 O4 1.944(3) .
Cu1 O1 1.944(3) .
Cu1 N2 1.945(4) .
Ba1 O6 2.742(3) 3_456
Ba1 O6 2.742(3) 7_655
Ba1 O5 2.758(3) 7_655
Ba1 O5 2.758(3) 3_456
Ba1 O3 2.776(3) .
Ba1 O3 2.776(3) 5_556
Ba1 O2 2.790(3) .
Ba1 O2 2.790(3) 5_556
N1 C2 1.321(6) .
N1 C3 1.435(5) .
N2 C12 1.331(6) .
N2 C13 1.428(5) .
N3 C42 1.494(7) .
N3 C34 1.498(7) .
N3 C30 1.507(7) .
N3 C38 1.547(8) .
O1 C1 1.275(5) .
O2 C1 1.235(6) .
O3 C2 1.246(5) .
O4 C11 1.282(5) .
O5 C11 1.236(5) .
O5 Ba1 2.758(3) 3_556
O6 C12 1.246(6) .
O6 Ba1 2.742(3) 3_556
C1 C2 1.549(6) .
C3 C8 1.390(7) .
C3 C4 1.395(7) .
C4 C5 1.402(6) .
C4 C9 1.490(7) .
C5 C6 1.361(8) .
C6 C7 1.346(9) .
C7 C8 1.410(7) .
C8 C10 1.499(7) .
C11 C12 1.538(6) .
C13 C14 1.395(7) .
C13 C18 1.396(7) .
C14 C15 1.406(8) .
C14 C19 1.502(8) .
C15 C16 1.349(9) .
C16 C17 1.375(8) .
C17 C18 1.402(6) .
C18 C20 1.490(7) .
C30 C31 1.492(8) .
C31 C32 1.486(9) .
C32 C33 1.481(10) .
C34 C35 1.474(9) .
C35 C36 1.483(9) .
C36 C37 1.477(10) .
C38 C39 1.496(9) .
C39 C40 1.522(9) .
C40 C41 1.501(10) .
C42 C43 1.478(9) .
C43 C44 1.489(9) .
C44 C45 1.490(12) .
S1 O7 1.492(6) .
S1 C46 1.739(8) .
S1 C47 1.750(8) .
